data_2225591
loop_
_publ_author_name
'\"Ozel G\"uven, \"Ozden'
'Bayraktar, Meral'
'Coles, Simon J.'
'H\"okelek, Tuncer'

_publ_section_title
;
 2-(1<i>H</i>-Benzotriazol-1-yl)-1-phenylethanol
;
_journal_coeditor_code IM2186
_journal_issue 4
_journal_name_full 'Acta Crystallographica Section E'
_journal_page_first o959
_journal_paper_doi 10.1107/S1600536810011098
_journal_volume 66
_journal_year 2010
_chemical_formula_iupac 'C14 H13 N3 O'
_chemical_formula_moiety 'C14 H13 N3 O'
_chemical_formula_sum 'C14 H13 N3 O'
_chemical_formula_weight 239.27
_chemical_name_systematic
;
2-(1<i>H</i>-Benzotriazol-1-yl)-1-phenylethanol
;
_space_group_IT_number 61
_symmetry_cell_setting orthorhombic
_symmetry_space_group_name_Hall '-P 2ac 2ab'
_symmetry_space_group_name_H-M 'P b c a'
_atom_sites_solution_hydrogens geom
_atom_sites_solution_primary direct
_atom_sites_solution_secondary difmap
_audit_creation_method SHELXL-97
_cell_angle_alpha 90.00
_cell_angle_beta 90.00
_cell_angle_gamma 90.00
_cell_formula_units_Z 8
_cell_length_a 11.0731(3)
_cell_length_b 8.6571(2)
_cell_length_c 25.3436(7)
_cell_measurement_reflns_used 13033
_cell_measurement_temperature 120(2)
_cell_measurement_theta_max 27.48
_cell_measurement_theta_min 2.91
_cell_volume 2429.46(11)
_computing_cell_refinement 'DENZO (Otwinowski & Minor, 1997) and COLLECT (Nonius, 1998)'
_computing_data_collection 'COLLECT (Nonius, 1998)'
_computing_data_reduction 'DENZO (Otwinowski & Minor, 1997) and COLLECT (Nonius, 1998)'
_computing_molecular_graphics 'ORTEP-3 for Windows (Farrugia, 1997)'
_computing_publication_material 'WinGX (Farrugia, 1999) and PLATON (Spek, 2009)'
_computing_structure_refinement 'SHELXL97 (Sheldrick, 2008)'
_computing_structure_solution 'SHELXS97 (Sheldrick, 2008)'
_diffrn_ambient_temperature 120(2)
_diffrn_measured_fraction_theta_full 0.993
_diffrn_measured_fraction_theta_max 0.993
_diffrn_measurement_device_type 'Nonius Kappa CCD diffractometer'
_diffrn_measurement_method '\f and \w scans'
_diffrn_radiation_monochromator graphite
_diffrn_radiation_source 'fine-focus sealed tube'
_diffrn_radiation_type MoK\a
_diffrn_radiation_wavelength 0.71073
_diffrn_reflns_av_R_equivalents 0.0434
_diffrn_reflns_av_sigmaI/netI 0.0360
_diffrn_reflns_limit_h_max 14
_diffrn_reflns_limit_h_min -14
_diffrn_reflns_limit_k_max 11
_diffrn_reflns_limit_k_min -10
_diffrn_reflns_limit_l_max 16
_diffrn_reflns_limit_l_min -32
_diffrn_reflns_number 11997
_diffrn_reflns_theta_full 27.49
_diffrn_reflns_theta_max 27.49
_diffrn_reflns_theta_min 3.09
_exptl_absorpt_coefficient_mu 0.086
_exptl_absorpt_correction_T_max 0.981
_exptl_absorpt_correction_T_min 0.968
_exptl_absorpt_correction_type multi-scan
_exptl_absorpt_process_details '(SADABS; Sheldrick, 2007)'
_exptl_crystal_colour colorless
_exptl_crystal_density_diffrn 1.308
_exptl_crystal_density_method 'not measured'
_exptl_crystal_description block
_exptl_crystal_F_000 1008
_exptl_crystal_size_max 0.40
_exptl_crystal_size_mid 0.30
_exptl_crystal_size_min 0.20
_refine_diff_density_max 0.249
_refine_diff_density_min -0.233
_refine_ls_extinction_method none
_refine_ls_goodness_of_fit_ref 1.062
_refine_ls_hydrogen_treatment refall
_refine_ls_matrix_type full
_refine_ls_number_parameters 215
_refine_ls_number_reflns 2772
_refine_ls_number_restraints 0
_refine_ls_restrained_S_all 1.062
_refine_ls_R_factor_all 0.0516
_refine_ls_R_factor_gt 0.0446
_refine_ls_shift/su_max 0.000
_refine_ls_shift/su_mean 0.000
_refine_ls_structure_factor_coef Fsqd
_refine_ls_weighting_details 'calc w=1/[\s^2^(Fo^2^)+(0.0259P)^2^+1.6489P] where P=(Fo^2^+2Fc^2^)/3'
_refine_ls_weighting_scheme calc
_refine_ls_wR_factor_gt 0.0998
_refine_ls_wR_factor_ref 0.1047
_reflns_number_gt 2447
_reflns_number_total 2772
_reflns_threshold_expression I>2\s(I)
_cod_data_source_file im2186.cif
_cod_data_source_block I
_cod_original_cell_volume 2429.50(10)
_cod_database_code 2225591
_cod_database_fobs_code 2225591

loop_
_symmetry_equiv_pos_as_xyz
'x, y, z'
'-x+1/2, -y, z+1/2'
'-x, y+1/2, -z+1/2'
'x+1/2, -y+1/2, -z'
'-x, -y, -z'
'x-1/2, y, -z-1/2'
'x, -y-1/2, z-1/2'
'-x-1/2, y-1/2, z'

loop_
_atom_site_type_symbol
_atom_site_label
_atom_site_fract_x
_atom_site_fract_y
_atom_site_fract_z
_atom_site_U_iso_or_equiv
_atom_site_adp_type
_atom_site_calc_flag
_atom_site_refinement_flags
_atom_site_occupancy
_atom_site_disorder_assembly
_atom_site_disorder_group
O O1 0.02061(10) 0.04949(12) 0.40376(4) 0.0279(2) Uani d . 1 . .
H H1 0.090(2) 0.038(2) 0.4178(9) 0.054(6) Uiso d . 1 . .
N N1 0.25101(12) 0.48299(16) 0.44171(5) 0.0300(3) Uani d . 1 . .
N N2 0.18457(11) 0.44939(15) 0.40068(5) 0.0295(3) Uani d . 1 . .
N N3 0.08582(11) 0.37136(13) 0.41711(4) 0.0222(3) Uani d . 1 . .
C C1 0.19546(12) 0.42532(16) 0.48602(5) 0.0224(3) Uani d . 1 . .
C C2 0.22997(13) 0.43162(17) 0.53950(5) 0.0240(3) Uani d . 1 . .
H H2 0.3052(16) 0.479(2) 0.5494(7) 0.029(4) Uiso d . 1 . .
C C3 0.15335(14) 0.36306(17) 0.57508(5) 0.0253(3) Uani d . 1 . .
H H3 0.1736(15) 0.3631(19) 0.6119(7) 0.030(4) Uiso d . 1 . .
C C4 0.04479(14) 0.29030(16) 0.55904(6) 0.0255(3) Uani d . 1 . .
H H4 -0.0089(16) 0.240(2) 0.5866(8) 0.036(5) Uiso d . 1 . .
C C5 0.01041(13) 0.28261(16) 0.50680(6) 0.0228(3) Uani d . 1 . .
H H5 -0.0631(15) 0.232(2) 0.4957(7) 0.028(4) Uiso d . 1 . .
C C6 0.08867(12) 0.35214(15) 0.47059(5) 0.0199(3) Uani d . 1 . .
C C7 0.00031(13) 0.31427(16) 0.37785(5) 0.0229(3) Uani d . 1 . .
H H71 -0.0807(15) 0.3138(18) 0.3945(6) 0.022(4) Uiso d . 1 . .
H H72 0.0019(15) 0.388(2) 0.3473(7) 0.028(4) Uiso d . 1 . .
C C8 0.03379(12) 0.15050(16) 0.36022(5) 0.0216(3) Uani d . 1 . .
H H8 0.1203(14) 0.1535(17) 0.3473(6) 0.021(4) Uiso d . 1 . .
C C9 -0.04730(12) 0.09913(16) 0.31533(5) 0.0214(3) Uani d . 1 . .
C C10 -0.13758(13) -0.00987(17) 0.32359(5) 0.0248(3) Uani d . 1 . .
H H10 -0.1479(15) -0.0567(19) 0.3588(7) 0.032(4) Uiso d . 1 . .
C C11 -0.21348(14) -0.05425(19) 0.28253(6) 0.0303(3) Uani d . 1 . .
H H11 -0.2784(17) -0.134(2) 0.2882(7) 0.039(5) Uiso d . 1 . .
C C12 -0.19924(15) 0.00902(19) 0.23260(6) 0.0317(3) Uani d . 1 . .
H H12 -0.2518(18) -0.023(2) 0.2038(8) 0.043(5) Uiso d . 1 . .
C C13 -0.10914(15) 0.11692(19) 0.22396(6) 0.0318(3) Uani d . 1 . .
H H13 -0.0995(17) 0.162(2) 0.1892(8) 0.041(5) Uiso d . 1 . .
C C14 -0.03327(14) 0.16238(17) 0.26496(6) 0.0270(3) Uani d . 1 . .
H H14 0.0301(16) 0.238(2) 0.2584(7) 0.032(4) Uiso d . 1 . .

loop_
_atom_site_aniso_label
_atom_site_aniso_U_11
_atom_site_aniso_U_22
_atom_site_aniso_U_33
_atom_site_aniso_U_12
_atom_site_aniso_U_13
_atom_site_aniso_U_23
O1 0.0291(6) 0.0264(5) 0.0282(5) -0.0010(4) -0.0097(4) 0.0070(4)
N1 0.0289(6) 0.0409(7) 0.0201(6) -0.0107(5) 0.0015(5) -0.0021(5)
N2 0.0311(6) 0.0367(7) 0.0206(6) -0.0111(6) 0.0016(5) 0.0001(5)
N3 0.0250(6) 0.0238(6) 0.0176(5) -0.0032(5) -0.0009(4) 0.0004(4)
C1 0.0222(6) 0.0248(7) 0.0202(6) -0.0007(5) 0.0013(5) -0.0008(5)
C2 0.0235(7) 0.0265(7) 0.0221(7) 0.0007(6) -0.0024(5) -0.0037(5)
C3 0.0339(8) 0.0237(7) 0.0184(6) 0.0030(6) -0.0022(6) -0.0002(5)
C4 0.0332(8) 0.0219(7) 0.0213(7) -0.0005(6) 0.0047(6) 0.0012(5)
C5 0.0245(7) 0.0213(7) 0.0227(7) -0.0025(5) 0.0015(5) -0.0003(5)
C6 0.0227(6) 0.0191(6) 0.0178(6) 0.0017(5) -0.0009(5) -0.0002(5)
C7 0.0269(7) 0.0240(7) 0.0178(6) 0.0001(5) -0.0051(5) -0.0004(5)
C8 0.0205(6) 0.0232(7) 0.0212(6) 0.0001(5) -0.0013(5) -0.0002(5)
C9 0.0212(6) 0.0233(7) 0.0197(6) 0.0048(5) 0.0004(5) -0.0042(5)
C10 0.0239(7) 0.0307(7) 0.0197(6) 0.0000(6) 0.0014(5) -0.0046(6)
C11 0.0269(7) 0.0376(8) 0.0263(7) -0.0032(6) -0.0011(6) -0.0098(6)
C12 0.0322(8) 0.0401(9) 0.0227(7) 0.0071(7) -0.0065(6) -0.0109(6)
C13 0.0439(9) 0.0340(8) 0.0176(7) 0.0078(7) -0.0013(6) -0.0024(6)
C14 0.0317(8) 0.0274(7) 0.0218(7) 0.0015(6) 0.0033(6) -0.0016(6)

loop_
_atom_type_symbol
_atom_type_description
_atom_type_scat_dispersion_real
_atom_type_scat_dispersion_imag
_atom_type_scat_source
C C 0.0033 0.0016 'International Tables Vol C Tables 4.2.6.8 and 6.1.1.4'
H H 0.0000 0.0000 'International Tables Vol C Tables 4.2.6.8 and 6.1.1.4'
N N 0.0061 0.0033 'International Tables Vol C Tables 4.2.6.8 and 6.1.1.4'
O O 0.0106 0.0060 'International Tables Vol C Tables 4.2.6.8 and 6.1.1.4'

loop_
_geom_angle_atom_site_label_1
_geom_angle_atom_site_label_2
_geom_angle_atom_site_label_3
_geom_angle_site_symmetry_1
_geom_angle_site_symmetry_3
_geom_angle
_geom_angle_publ_flag
C8 O1 H1 . . 107.8(15) ?
N2 N1 C1 . . 108.51(12) ?
N1 N2 N3 . . 108.76(11) ?
N2 N3 C6 . . 110.37(11) ?
N2 N3 C7 . . 118.95(11) ?
C6 N3 C7 . . 130.55(12) ?
N1 C1 C2 . . 130.58(13) ?
N1 C1 C6 . . 108.35(12) ?
C6 C1 C2 . . 121.07(13) ?
C1 C2 H2 . . 120.1(10) ?
C3 C2 C1 . . 116.58(13) ?
C3 C2 H2 . . 123.2(10) ?
C2 C3 C4 . . 121.87(13) ?
C2 C3 H3 . . 119.6(10) ?
C4 C3 H3 . . 118.5(10) ?
C3 C4 H4 . . 119.4(11) ?
C5 C4 C3 . . 122.08(13) ?
C5 C4 H4 . . 118.5(11) ?
C4 C5 C6 . . 115.99(13) ?
C4 C5 H5 . . 122.4(10) ?
C6 C5 H5 . . 121.6(10) ?
N3 C6 C1 . . 104.01(12) ?
N3 C6 C5 . . 133.57(13) ?
C1 C6 C5 . . 122.41(12) ?
N3 C7 C8 . . 110.81(11) ?
N3 C7 H71 . . 107.3(9) ?
N3 C7 H72 . . 107.4(10) ?
C8 C7 H71 . . 109.9(9) ?
C8 C7 H72 . . 111.1(10) ?
H71 C7 H72 . . 110.3(13) ?
O1 C8 C7 . . 108.63(11) ?
O1 C8 C9 . . 110.04(11) ?
O1 C8 H8 . . 111.5(9) ?
C9 C8 C7 . . 110.30(11) ?
C9 C8 H8 . . 108.9(9) ?
C7 C8 H8 . . 107.4(9) ?
C10 C9 C8 . . 120.79(12) ?
C10 C9 C14 . . 118.89(13) ?
C14 C9 C8 . . 120.31(13) ?
C9 C10 C11 . . 120.60(14) ?
C9 C10 H10 . . 119.9(10) ?
C11 C10 H10 . . 119.5(10) ?
C10 C11 H11 . . 120.9(11) ?
C12 C11 C10 . . 120.28(15) ?
C12 C11 H11 . . 118.8(10) ?
C11 C12 H12 . . 120.1(12) ?
C13 C12 C11 . . 119.50(14) ?
C13 C12 H12 . . 120.4(12) ?
C12 C13 C14 . . 120.49(14) ?
C12 C13 H13 . . 119.5(11) ?
C14 C13 H13 . . 120.0(12) ?
C9 C14 H14 . . 120.0(11) ?
C13 C14 C9 . . 120.24(14) ?
C13 C14 H14 . . 119.8(11) ?

loop_
_geom_bond_atom_site_label_1
_geom_bond_atom_site_label_2
_geom_bond_site_symmetry_2
_geom_bond_distance
_geom_bond_publ_flag
O1 C8 . 1.4154(17) ?
O1 H1 . 0.86(2) ?
N1 C1 . 1.3743(18) ?
N2 N1 . 1.3067(17) ?
N3 N2 . 1.3511(16) ?
N3 C6 . 1.3659(16) ?
N3 C7 . 1.4597(17) ?
C1 C2 . 1.4091(18) ?
C2 H2 . 0.962(18) ?
C3 C2 . 1.373(2) ?
C3 H3 . 0.960(17) ?
C4 C3 . 1.417(2) ?
C4 C5 . 1.3793(19) ?
C4 H4 . 1.014(19) ?
C5 H5 . 0.965(17) ?
C6 C1 . 1.3974(19) ?
C6 C5 . 1.3983(19) ?
C7 H71 . 0.992(17) ?
C7 H72 . 1.003(17) ?
C8 C7 . 1.5320(19) ?
C8 C9 . 1.5161(18) ?
C8 H8 . 1.012(16) ?
C9 C10 . 1.390(2) ?
C9 C14 . 1.3978(19) ?
C10 C11 . 1.392(2) ?
C10 H10 . 0.986(18) ?
C11 H11 . 1.005(19) ?
C12 C13 . 1.384(2) ?
C12 C11 . 1.388(2) ?
C12 H12 . 0.98(2) ?
C13 H13 . 0.97(2) ?
C14 C13 . 1.393(2) ?
C14 H14 . 0.972(18) ?

loop_
_geom_hbond_atom_site_label_D
_geom_hbond_atom_site_label_H
_geom_hbond_atom_site_label_A
_geom_hbond_site_symmetry_A
_geom_hbond_distance_DH
_geom_hbond_distance_HA
_geom_hbond_distance_DA
_geom_hbond_angle_DHA
_geom_hbond_publ_flag
O1 H1 N1 9_545 0.85(2) 1.92(2) 2.766(2) 170(2) yes
C11 H11 Cg3 7_545 1.01(2) 2.94(2) 3.850(2) 151.0(10) yes

loop_
_geom_torsion_atom_site_label_1
_geom_torsion_atom_site_label_2
_geom_torsion_atom_site_label_3
_geom_torsion_atom_site_label_4
_geom_torsion_site_symmetry_1
_geom_torsion_site_symmetry_2
_geom_torsion_site_symmetry_3
_geom_torsion_site_symmetry_4
_geom_torsion
_geom_torsion_publ_flag
N2 N1 C1 C2 . . . . -179.62(15) ?
N2 N1 C1 C6 . . . . 0.05(17) ?
N3 N2 N1 C1 . . . . 0.35(17) ?
C6 N3 N2 N1 . . . . -0.64(16) ?
C7 N3 N2 N1 . . . . -177.00(12) ?
N2 N3 C6 C1 . . . . 0.64(15) ?
N2 N3 C6 C5 . . . . 179.36(15) ?
N2 N3 C7 C8 . . . . 90.35(15) ?
C6 N3 C7 C8 . . . . -85.16(17) ?
C7 N3 C6 C1 . . . . 176.45(13) ?
C7 N3 C6 C5 . . . . -4.8(3) ?
N1 C1 C2 C3 . . . . 179.42(15) ?
C6 C1 C2 C3 . . . . -0.2(2) ?
C4 C3 C2 C1 . . . . -0.3(2) ?
C5 C4 C3 C2 . . . . 0.7(2) ?
C3 C4 C5 C6 . . . . -0.5(2) ?
N3 C6 C1 N1 . . . . -0.42(15) ?
N3 C6 C1 C2 . . . . 179.29(13) ?
C5 C6 C1 N1 . . . . -179.32(13) ?
C5 C6 C1 C2 . . . . 0.4(2) ?
N3 C6 C5 C4 . . . . -178.54(14) ?
C1 C6 C5 C4 . . . . 0.0(2) ?
O1 C8 C7 N3 . . . . 65.40(14) ?
C9 C8 C7 N3 . . . . -173.92(11) ?
O1 C8 C9 C10 . . . . 13.06(17) ?
O1 C8 C9 C14 . . . . -167.73(12) ?
C7 C8 C9 C10 . . . . -106.78(15) ?
C7 C8 C9 C14 . . . . 72.44(16) ?
C8 C9 C10 C11 . . . . 178.62(13) ?
C14 C9 C10 C11 . . . . -0.6(2) ?
C8 C9 C14 C13 . . . . -178.95(13) ?
C10 C9 C14 C13 . . . . 0.3(2) ?
C9 C10 C11 C12 . . . . 0.5(2) ?
C13 C12 C11 C10 . . . . -0.2(2) ?
C11 C12 C13 C14 . . . . -0.2(2) ?
C9 C14 C13 C12 . . . . 0.1(2) ?

loop_
_cod_related_entry_id
_cod_related_entry_database
_cod_related_entry_code
1 ChemSpider 2621123
